data_7151094
loop_
_publ_author_name
'Murphy, Maureen'
'Lynch, Denis'
'Schaeffer, Marcel'
'Kissane, Marie'
'Chopra, Jay'
'O'brien, Elisabeth'
'Ford, Alan'
'Ferguson, George'
'Maguire, Anita R.'

_publ_section_title
;
 Investigation of the synthetic and mechanistic aspects of the highly
 stereoselective transformation of alpha-thioamides to
 alpha-thio-beta-chloroacrylamides.
;
_journal_issue 8
_journal_name_full 'Organic &amp; biomolecular chemistry'
_journal_page_first 1228
_journal_page_last 1241
_journal_paper_doi 10.1039/b618540a
_journal_volume 5
_journal_year 2007
_chemical_formula_moiety 'C17 H19 N O S '
_chemical_formula_sum 'C17 H19 N O S'
_chemical_formula_weight 285.40
_chemical_name_systematic ?
_space_group_IT_number 29
_symmetry_cell_setting orthorhombic
_symmetry_space_group_name_Hall 'P 2c -2ac'
_symmetry_space_group_name_H-M 'P c a 21'
_atom_sites_solution_hydrogens geom
_atom_sites_solution_primary direct
_atom_sites_solution_secondary difmap
_cell_angle_alpha 90.00
_cell_angle_beta 90.00
_cell_angle_gamma 90.00
_cell_formula_units_Z 4
_cell_length_a 8.1168(11)
_cell_length_b 18.618(5)
_cell_length_c 10.168(2)
_cell_measurement_reflns_used 25
_cell_measurement_temperature 294(2)
_cell_measurement_theta_max 16.40
_cell_measurement_theta_min 8.50
_cell_volume 1536.6(6)
_computing_cell_refinement 'Enraf-Nonius SET4 and CELDIM'
_computing_data_collection 'Enraf-Nonius CAD4 (Enraf-Nonius 1992)'
_computing_data_reduction 'DATRD2 in NRCVAX94 (Gabe, Le Page, Charland, Lee & White, 1989)'
_computing_molecular_graphics 'PLATON (Spek, 2003)'
_computing_publication_material 'SHELXL97 (Sheldrick, 1997)'
_computing_structure_refinement 'SHELXL97 (Sheldrick, 1997)'
_computing_structure_solution 'SHELXS97 (Sheldrick, 1997)'
_diffrn_ambient_temperature 294(1)
_diffrn_measured_fraction_theta_full 0.959
_diffrn_measured_fraction_theta_max 0.855
_diffrn_measurement_device 'Nonius CAD-4'
_diffrn_measurement_method '\q/2\q '
_diffrn_radiation_monochromator graphite
_diffrn_radiation_source 'X-ray tube'
_diffrn_radiation_type 'Molybdenum K\a'
_diffrn_radiation_wavelength 0.71073
_diffrn_reflns_av_R_equivalents 0.034
_diffrn_reflns_limit_h_max 12
_diffrn_reflns_limit_h_min 0
_diffrn_reflns_limit_k_max 23
_diffrn_reflns_limit_k_min -23
_diffrn_reflns_limit_l_max 10
_diffrn_reflns_limit_l_min -10
_diffrn_reflns_number 6258
_diffrn_reflns_theta_full 25.00
_diffrn_reflns_theta_max 26.92
_diffrn_reflns_theta_min 2.0
_diffrn_standards_decay_% 1.1
_diffrn_standards_interval_time 120
_diffrn_standards_number 3
_exptl_absorpt_coefficient_mu 0.20
_exptl_absorpt_correction_type none
_exptl_crystal_colour colorless
_exptl_crystal_density_diffrn 1.234
_exptl_crystal_description needle
_exptl_crystal_F_000 608
_exptl_crystal_size_max 0.40
_exptl_crystal_size_mid 0.15
_exptl_crystal_size_min 0.15
_refine_diff_density_max 0.372
_refine_diff_density_min -0.703
_refine_diff_density_rms 0.097
_refine_ls_abs_structure_details 'Flack H D (1983), Acta Cryst. A39, 876-881'
_refine_ls_abs_structure_Flack 0.1(3)
_refine_ls_extinction_method none
_refine_ls_goodness_of_fit_ref 1.009
_refine_ls_hydrogen_treatment constr
_refine_ls_matrix_type full
_refine_ls_number_parameters 183
_refine_ls_number_reflns 1518
_refine_ls_number_restraints 1
_refine_ls_restrained_S_all 1.009
_refine_ls_R_factor_all 0.1086
_refine_ls_R_factor_gt 0.0827
_refine_ls_shift/su_max 0.000
_refine_ls_shift/su_mean 0.000
_refine_ls_structure_factor_coef Fsqd
_refine_ls_weighting_details 'calc w=1/[\s^2^(Fo^2^)+(0.1650P)^2^+0.0000P] where P=(Fo^2^+2Fc^2^)/3'
_refine_ls_weighting_scheme calc
_refine_ls_wR_factor_gt 0.2049
_refine_ls_wR_factor_ref 0.2278
_reflns_number_observed 973
_reflns_number_total 1771
_reflns_observed_criterion 'Inet > 3.0\s(Inet)'
_cod_data_source_file b618540a.txt
_cod_data_source_block 35-R*S*
_cod_depositor_comments
;
The following automatic conversions were performed:
'_symmetry_cell_setting' value 'Orthorhombic' changed to 'orthorhombic'
according to '/home/saulius/struct/CIF-dictionaries/cif_core.dic'
dictionary named 'cif_core.dic' version 2.4.1 from 2010-06-29.

Automatic conversion script
Id: cif_fix_enum 1527 2010-12-29 10:47:43Z saulius 
;
_cod_original_cell_volume 1536.5(6)
_cod_original_formula_sum 'C17 H19 N O S '
_cod_database_code 7151094

loop_
_symmetry_equiv_pos_as_xyz
'x, y, z'
'-x, -y, z+1/2'
'-x+1/2, y, z+1/2'
'x+1/2, -y, z'

loop_
_atom_site_label
_atom_site_type_symbol
_atom_site_fract_x
_atom_site_fract_y
_atom_site_fract_z
_atom_site_U_iso_or_equiv
_atom_site_adp_type
_atom_site_occupancy
_atom_site_symmetry_multiplicity
_atom_site_calc_flag
_atom_site_refinement_flags
_atom_site_disorder_assembly
_atom_site_disorder_group
S1 S 0.6114(3) 0.36006(11) 0.5000(3) 0.0666(7) Uani 1 1 d . . .
O1 O 0.7268(7) 0.2188(3) 0.6986(6) 0.0557(15) Uani 1 1 d . . .
N1 N 0.7200(6) 0.1871(3) 0.4852(6) 0.0392(13) Uani 1 1 d . . .
H1 H 0.7462 0.1988 0.4061 0.047 Uiso 1 1 calc R . .
C1 C 0.7970(8) 0.3084(4) 0.5388(8) 0.049(2) Uani 1 1 d . . .
H1A H 0.8617 0.3031 0.4580 0.059 Uiso 1 1 calc R . .
C2 C 0.7436(8) 0.2336(3) 0.5839(9) 0.0386(15) Uani 1 1 d . . .
C3 C 0.6496(8) 0.1165(3) 0.5122(10) 0.0436(17) Uani 1 1 d . . .
H3 H 0.7011 0.0973 0.5920 0.052 Uiso 1 1 calc R . .
C4 C 0.9054(11) 0.3449(5) 0.6423(11) 0.071(3) Uani 1 1 d . . .
H4A H 0.8437 0.3511 0.7220 0.106 Uiso 1 1 calc R . .
H4B H 0.9404 0.3910 0.6103 0.106 Uiso 1 1 calc R . .
H4C H 1.0003 0.3156 0.6596 0.106 Uiso 1 1 calc R . .
C5 C 0.6902(10) 0.0667(4) 0.3985(10) 0.055(2) Uani 1 1 d . . .
H5A H 0.6519 0.0876 0.3178 0.083 Uiso 1 1 calc R . .
H5B H 0.6370 0.0212 0.4118 0.083 Uiso 1 1 calc R . .
H5C H 0.8072 0.0598 0.3939 0.083 Uiso 1 1 calc R . .
C11 C 0.5185(10) 0.3781(4) 0.6523(8) 0.051(2) Uani 1 1 d . . .
C12 C 0.4011(10) 0.3321(5) 0.7062(11) 0.067(2) Uani 1 1 d . . .
H12 H 0.3801 0.2881 0.6665 0.080 Uiso 1 1 calc R . .
C13 C 0.3165(11) 0.3512(6) 0.8171(13) 0.079(3) Uani 1 1 d . . .
H13 H 0.2383 0.3199 0.8515 0.095 Uiso 1 1 calc R . .
C14 C 0.3442(13) 0.4142(6) 0.8772(12) 0.081(3) Uani 1 1 d . . .
H14 H 0.2850 0.4266 0.9522 0.097 Uiso 1 1 calc R . .
C15 C 0.4612(14) 0.4607(5) 0.8271(13) 0.090(4) Uani 1 1 d . . .
H15 H 0.4823 0.5042 0.8688 0.108 Uiso 1 1 calc R . .
C16 C 0.5446(12) 0.4427(5) 0.7172(10) 0.069(2) Uani 1 1 d . . .
H16 H 0.6223 0.4746 0.6838 0.083 Uiso 1 1 calc R . .
C21 C 0.4637(9) 0.1202(3) 0.5345(7) 0.044(2) Uani 1 1 d . . .
C22 C 0.3619(9) 0.1611(5) 0.4574(9) 0.059(2) Uani 1 1 d . . .
H22 H 0.4069 0.1886 0.3899 0.070 Uiso 1 1 calc R . .
C23 C 0.1940(9) 0.1624(5) 0.4781(13) 0.070(3) Uani 1 1 d . . .
H23 H 0.1268 0.1904 0.4247 0.084 Uiso 1 1 calc R . .
C24 C 0.1277(10) 0.1230(5) 0.5752(12) 0.066(3) Uani 1 1 d . . .
H24 H 0.0144 0.1238 0.5890 0.079 Uiso 1 1 calc R . .
C25 C 0.2253(11) 0.0823(5) 0.6527(11) 0.066(2) Uani 1 1 d . . .
H25 H 0.1784 0.0551 0.7198 0.079 Uiso 1 1 calc R . .
C26 C 0.3937(9) 0.0805(4) 0.6339(10) 0.056(2) Uani 1 1 d . . .
H26 H 0.4597 0.0526 0.6883 0.067 Uiso 1 1 calc R . .

loop_
_atom_site_aniso_label
_atom_site_aniso_U_11
_atom_site_aniso_U_22
_atom_site_aniso_U_33
_atom_site_aniso_U_23
_atom_site_aniso_U_13
_atom_site_aniso_U_12
S1 0.0932(16) 0.0556(10) 0.0510(15) 0.0097(12) -0.0019(13) 0.0216(10)
O1 0.072(4) 0.054(3) 0.041(4) 0.005(2) 0.003(3) 0.004(3)
N1 0.041(3) 0.042(2) 0.035(4) 0.004(3) 0.008(3) -0.001(2)
C1 0.046(4) 0.047(3) 0.054(6) -0.001(3) 0.003(3) -0.006(3)
C2 0.034(3) 0.048(4) 0.034(5) 0.013(3) 0.004(3) 0.003(3)
C3 0.039(3) 0.043(3) 0.049(5) 0.002(4) 0.004(3) 0.000(3)
C4 0.066(5) 0.078(6) 0.068(7) -0.019(5) 0.000(5) -0.021(4)
C5 0.061(5) 0.046(4) 0.057(6) -0.002(4) 0.001(4) 0.000(3)
C11 0.071(5) 0.039(3) 0.045(6) 0.003(4) -0.006(4) 0.008(3)
C12 0.058(5) 0.058(5) 0.085(8) -0.008(5) -0.001(5) 0.003(4)
C13 0.049(5) 0.093(7) 0.096(9) 0.007(7) 0.000(5) 0.003(5)
C14 0.071(6) 0.098(7) 0.074(8) -0.023(6) 0.005(5) 0.032(6)
C15 0.096(7) 0.063(5) 0.110(10) -0.036(6) 0.013(7) 0.005(5)
C16 0.079(6) 0.056(5) 0.071(7) -0.012(5) 0.001(5) -0.003(4)
C21 0.046(4) 0.035(3) 0.052(6) -0.007(3) -0.011(3) 0.003(3)
C22 0.050(4) 0.061(4) 0.065(7) 0.020(4) -0.005(4) 0.007(4)
C23 0.047(4) 0.063(5) 0.099(8) 0.013(5) -0.018(5) 0.010(4)
C24 0.041(4) 0.063(5) 0.094(8) -0.011(5) 0.012(4) -0.002(3)
C25 0.058(5) 0.065(4) 0.074(6) 0.023(5) 0.009(4) 0.000(4)
C26 0.042(4) 0.057(4) 0.069(6) 0.019(4) 0.004(4) -0.001(3)

loop_
_atom_type_symbol
_atom_type_description
_atom_type_scat_dispersion_real
_atom_type_scat_dispersion_imag
_atom_type_scat_source
C ? 0.002 0.002 'International Tables Vol. IV Table 2.2B'
H ? 0.000 0.000 'International Tables Vol. IV Table 2.2B'
N ? 0.004 0.003 'International Tables Vol. IV Table 2.2B'
O ? 0.008 0.006 'International Tables Vol. IV Table 2.2B'
S ? 0.110 0.124 'International Tables Vol. IV Table 2.2B'

loop_
_geom_angle_atom_site_label_1
_geom_angle_atom_site_label_2
_geom_angle_atom_site_label_3
_geom_angle
_geom_angle_site_symmetry_1
_geom_angle_site_symmetry_3
_geom_angle_publ_flag
C11 S1 C1 105.3(4) . . ?
C2 N1 C3 119.9(6) . . ?
C2 N1 H1 120.1 . . ?
C3 N1 H1 120.1 . . ?
C2 C1 C4 111.2(7) . . ?
C2 C1 S1 108.1(5) . . ?
C4 C1 S1 112.8(6) . . ?
C2 C1 H1A 108.2 . . ?
C4 C1 H1A 108.2 . . ?
S1 C1 H1A 108.2 . . ?
O1 C2 N1 124.1(6) . . ?
O1 C2 C1 122.0(7) . . ?
N1 C2 C1 113.9(7) . . ?
N1 C3 C5 108.8(6) . . ?
N1 C3 C21 112.0(5) . . ?
C5 C3 C21 110.8(6) . . ?
N1 C3 H3 108.4 . . ?
C5 C3 H3 108.4 . . ?
C21 C3 H3 108.4 . . ?
C1 C4 H4A 109.5 . . ?
C1 C4 H4B 109.5 . . ?
H4A C4 H4B 109.5 . . ?
C1 C4 H4C 109.5 . . ?
H4A C4 H4C 109.5 . . ?
H4B C4 H4C 109.5 . . ?
C3 C5 H5A 109.5 . . ?
C3 C5 H5B 109.5 . . ?
H5A C5 H5B 109.5 . . ?
C3 C5 H5C 109.5 . . ?
H5A C5 H5C 109.5 . . ?
H5B C5 H5C 109.5 . . ?
C16 C11 C12 116.8(9) . . ?
C16 C11 S1 121.3(7) . . ?
C12 C11 S1 121.5(7) . . ?
C13 C12 C11 120.5(9) . . ?
C13 C12 H12 119.7 . . ?
C11 C12 H12 119.7 . . ?
C14 C13 C12 121.3(10) . . ?
C14 C13 H13 119.4 . . ?
C12 C13 H13 119.4 . . ?
C13 C14 C15 119.6(10) . . ?
C13 C14 H14 120.2 . . ?
C15 C14 H14 120.2 . . ?
C16 C15 C14 119.6(10) . . ?
C16 C15 H15 120.2 . . ?
C14 C15 H15 120.2 . . ?
C15 C16 C11 122.2(10) . . ?
C15 C16 H16 118.9 . . ?
C11 C16 H16 118.9 . . ?
C22 C21 C26 118.0(7) . . ?
C22 C21 C3 122.4(7) . . ?
C26 C21 C3 119.6(6) . . ?
C21 C22 C23 121.2(8) . . ?
C21 C22 H22 119.4 . . ?
C23 C22 H22 119.4 . . ?
C24 C23 C22 120.0(8) . . ?
C24 C23 H23 120.0 . . ?
C22 C23 H23 120.0 . . ?
C23 C24 C25 120.0(7) . . ?
C23 C24 H24 120.0 . . ?
C25 C24 H24 120.0 . . ?
C24 C25 C26 120.8(9) . . ?
C24 C25 H25 119.6 . . ?
C26 C25 H25 119.6 . . ?
C21 C26 C25 119.9(8) . . ?
C21 C26 H26 120.0 . . ?
C25 C26 H26 120.0 . . ?

loop_
_geom_bond_atom_site_label_1
_geom_bond_atom_site_label_2
_geom_bond_distance
_geom_bond_site_symmetry_2
_geom_bond_publ_flag
S1 C11 1.755(9) . ?
S1 C1 1.831(7) . ?
O1 C2 1.206(9) . ?
N1 C2 1.339(10) . ?
N1 C3 1.460(8) . ?
N1 H1 0.8600 . ?
C1 C2 1.528(10) . ?
C1 C4 1.531(12) . ?
C1 H1A 0.9800 . ?
C3 C5 1.518(12) . ?
C3 C21 1.527(10) . ?
C3 H3 0.9800 . ?
C4 H4A 0.9600 . ?
C4 H4B 0.9600 . ?
C4 H4C 0.9600 . ?
C5 H5A 0.9600 . ?
C5 H5B 0.9600 . ?
C5 H5C 0.9600 . ?
C11 C16 1.387(11) . ?
C11 C12 1.393(12) . ?
C12 C13 1.367(15) . ?
C12 H12 0.9300 . ?
C13 C14 1.342(15) . ?
C13 H13 0.9300 . ?
C14 C15 1.382(16) . ?
C14 H14 0.9300 . ?
C15 C16 1.349(15) . ?
C15 H15 0.9300 . ?
C16 H16 0.9300 . ?
C21 C22 1.371(10) . ?
C21 C26 1.374(11) . ?
C22 C23 1.379(11) . ?
C22 H22 0.9300 . ?
C23 C24 1.342(15) . ?
C23 H23 0.9300 . ?
C24 C25 1.351(14) . ?
C24 H24 0.9300 . ?
C25 C26 1.381(12) . ?
C25 H25 0.9300 . ?
C26 H26 0.9300 . ?

loop_
_geom_hbond_atom_site_label_D
_geom_hbond_atom_site_label_H
_geom_hbond_atom_site_label_A
_geom_hbond_distance_DH
_geom_hbond_distance_HA
_geom_hbond_distance_DA
_geom_hbond_angle_DHA
_geom_hbond_site_symmetry_A
N1 H1 O1 0.86 2.15 3.005(8) 170.1 3_654

loop_
_geom_torsion_atom_site_label_1
_geom_torsion_atom_site_label_2
_geom_torsion_atom_site_label_3
_geom_torsion_atom_site_label_4
_geom_torsion
_geom_torsion_site_symmetry_1
_geom_torsion_site_symmetry_2
_geom_torsion_site_symmetry_3
_geom_torsion_site_symmetry_4
_geom_torsion_publ_flag
C11 S1 C1 C2 71.3(6) . . . . ?
C11 S1 C1 C4 -52.0(7) . . . . ?
C3 N1 C2 O1 8.2(9) . . . . ?
C3 N1 C2 C1 -172.6(5) . . . . ?
C4 C1 C2 O1 29.3(10) . . . . ?
S1 C1 C2 O1 -95.1(7) . . . . ?
C4 C1 C2 N1 -150.0(7) . . . . ?
S1 C1 C2 N1 85.7(6) . . . . ?
C2 N1 C3 C5 -160.5(6) . . . . ?
C2 N1 C3 C21 76.7(8) . . . . ?
C1 S1 C11 C16 96.2(7) . . . . ?
C1 S1 C11 C12 -91.1(7) . . . . ?
C16 C11 C12 C13 0.5(13) . . . . ?
S1 C11 C12 C13 -172.4(7) . . . . ?
C11 C12 C13 C14 -0.2(15) . . . . ?
C12 C13 C14 C15 -0.5(17) . . . . ?
C13 C14 C15 C16 0.9(17) . . . . ?
C14 C15 C16 C11 -0.6(16) . . . . ?
C12 C11 C16 C15 -0.1(14) . . . . ?
S1 C11 C16 C15 172.9(8) . . . . ?
N1 C3 C21 C22 42.9(11) . . . . ?
C5 C3 C21 C22 -78.6(9) . . . . ?
N1 C3 C21 C26 -138.0(8) . . . . ?
C5 C3 C21 C26 100.4(8) . . . . ?
C26 C21 C22 C23 -0.4(13) . . . . ?
C3 C21 C22 C23 178.7(8) . . . . ?
C21 C22 C23 C24 0.1(16) . . . . ?
C22 C23 C24 C25 0.1(16) . . . . ?
C23 C24 C25 C26 0.1(16) . . . . ?
C22 C21 C26 C25 0.6(13) . . . . ?
C3 C21 C26 C25 -178.5(8) . . . . ?
C24 C25 C26 C21 -0.5(15) . . . . ?

loop_
_cod_related_entry_id
_cod_related_entry_database
_cod_related_entry_code
1 ChemSpider 2165236
